data_4313931
loop_
_publ_author_name
'Oren P. Anderson'
'Agnete la Cour'
'Andrew Berg'
'Andrew D. Garrett'
'Mark Wicholas'

_publ_section_title
;
 Fluxional Behavior of a Cadmium Zwitterion Complex: Proton Transport and
 Tautomerism in Methylene Chloride Solution
;
_journal_name_full 'Inorganic Chemistry'
_journal_page_first 4513
_journal_page_last 4515
_journal_paper_doi 10.1021/ic034620n
_journal_volume 42
_journal_year 2003
_chemical_formula_sum 'C21 H21 Cd N7 O7'
_chemical_formula_weight 595.85
_chemical_name_systematic
; 
 ? 
;
_space_group_IT_number 2
_symmetry_cell_setting triclinic
_symmetry_space_group_name_Hall '-P 1'
_symmetry_space_group_name_H-M 'P -1'
_atom_sites_solution_hydrogens geom
_atom_sites_solution_primary direct
_atom_sites_solution_secondary difmap
_audit_creation_method SHELXL-97
_cell_angle_alpha 69.288(4)
_cell_angle_beta 82.681(5)
_cell_angle_gamma 79.189(9)
_cell_formula_units_Z 2
_cell_length_a 10.517(2)
_cell_length_b 10.704(2)
_cell_length_c 11.349(3)
_cell_measurement_temperature 173(2)
_cell_volume 1171.2(4)
_computing_structure_refinement 'SHELXL-97 (Sheldrick, 1997)'
_computing_structure_solution 'SHELXS-97 (Sheldrick, 1990)'
_diffrn_ambient_temperature 173(2)
_diffrn_measured_fraction_theta_full 0.964
_diffrn_measured_fraction_theta_max 0.964
_diffrn_radiation_monochromator graphite
_diffrn_radiation_source 'fine-focus sealed tube'
_diffrn_radiation_type MoK\a
_diffrn_radiation_wavelength 0.71073
_diffrn_reflns_av_R_equivalents 0.0248
_diffrn_reflns_av_sigmaI/netI 0.0291
_diffrn_reflns_limit_h_max 13
_diffrn_reflns_limit_h_min -11
_diffrn_reflns_limit_k_max 13
_diffrn_reflns_limit_k_min -13
_diffrn_reflns_limit_l_max 14
_diffrn_reflns_limit_l_min -14
_diffrn_reflns_number 8430
_diffrn_reflns_theta_full 26.39
_diffrn_reflns_theta_max 26.39
_diffrn_reflns_theta_min 3.70
_exptl_absorpt_coefficient_mu 0.990
_exptl_crystal_density_diffrn 1.690
_exptl_crystal_density_method 'not measured'
_exptl_crystal_F_000 600
_refine_diff_density_max 0.874
_refine_diff_density_min -0.748
_refine_diff_density_rms 0.085
_refine_ls_extinction_method none
_refine_ls_goodness_of_fit_ref 1.066
_refine_ls_hydrogen_treatment mixed
_refine_ls_matrix_type full
_refine_ls_number_parameters 337
_refine_ls_number_reflns 4630
_refine_ls_number_restraints 2
_refine_ls_restrained_S_all 1.066
_refine_ls_R_factor_all 0.0380
_refine_ls_R_factor_gt 0.0342
_refine_ls_shift/su_max 4.094
_refine_ls_shift/su_mean 0.012
_refine_ls_structure_factor_coef Fsqd
_refine_ls_weighting_details 'calc w=1/[\s^2^(Fo^2^)+(0.0598P)^2^+0.5478P] where P=(Fo^2^+2Fc^2^)/3'
_refine_ls_weighting_scheme calc
_refine_ls_wR_factor_gt 0.0918
_refine_ls_wR_factor_ref 0.0947
_reflns_number_gt 4178
_reflns_number_total 4630
_reflns_threshold_expression >2sigma(I)
_cod_data_source_file ic034620nrom20030604_050333.cif
_cod_data_source_block cmpd1
_cod_database_code 4313931

loop_
_symmetry_equiv_pos_as_xyz
'x, y, z'
'-x, -y, -z'

loop_
_atom_site_label
_atom_site_type_symbol
_atom_site_fract_x
_atom_site_fract_y
_atom_site_fract_z
_atom_site_U_iso_or_equiv
_atom_site_adp_type
_atom_site_occupancy
_atom_site_symmetry_multiplicity
_atom_site_calc_flag
_atom_site_refinement_flags
_atom_site_disorder_assembly
_atom_site_disorder_group
Cd Cd 1.281657(19) 0.230780(19) 1.350760(19) 0.02970(9) Uani 1 1 d . . .
O1 O 1.0740(2) 0.1995(2) 1.8621(3) 0.0468(6) Uani 1 1 d D . .
H1B H 1.120(5) 0.222(7) 1.793(3) 0.13(3) Uiso 1 1 d D . .
N1 N 1.3017(2) 0.4583(2) 1.2612(2) 0.0305(5) Uani 1 1 d . . .
C1 C 1.4182(3) 0.4847(3) 1.2786(3) 0.0367(7) Uani 1 1 d . . .
H1A H 1.4835 0.4098 1.3122 0.044 Uiso 1 1 calc R . .
O2A O 1.3850(2) 0.1811(2) 1.1499(2) 0.0430(5) Uani 1 1 d . . .
O2 O 1.1825(2) 0.2658(3) 1.5513(2) 0.0455(6) Uani 1 1 d . . .
N2 N 1.0911(2) 0.5491(2) 1.1854(2) 0.0259(5) Uani 1 1 d . . .
H2A H 1.037(5) 0.634(5) 1.151(4) 0.069(13) Uiso 1 1 d . . .
C2 C 1.4478(3) 0.6108(3) 1.2513(3) 0.0373(7) Uani 1 1 d . . .
H2B H 1.5310 0.6224 1.2660 0.045 Uiso 1 1 calc R . .
O3A O 1.4944(2) 0.1471(3) 1.3103(2) 0.0439(5) Uani 1 1 d . . .
N3 N 1.0946(2) 0.3093(2) 1.2570(2) 0.0259(5) Uani 1 1 d . . .
O3 O 1.3895(2) 0.2294(3) 1.5283(2) 0.0557(7) Uani 1 1 d . . .
C3 C 1.3538(3) 0.7233(3) 1.2011(3) 0.0319(6) Uani 1 1 d . . .
O4 O 1.2947(3) 0.2649(3) 1.6981(2) 0.0535(7) Uani 1 1 d . . .
O4A O 1.5865(2) 0.0862(3) 1.1518(3) 0.0585(8) Uani 1 1 d . . .
N4 N 1.0152(2) 0.0964(2) 1.2957(2) 0.0260(5) Uani 1 1 d . . .
C4 C 1.2361(3) 0.6976(3) 1.1807(3) 0.0298(6) Uani 1 1 d . . .
H4B H 1.1699 0.7708 1.1455 0.036 Uiso 1 1 calc R . .
N5 N 1.2115(2) 0.0268(2) 1.4100(2) 0.0298(5) Uani 1 1 d . . .
C5 C 1.2135(3) 0.5659(3) 1.2112(2) 0.0263(5) Uani 1 1 d . . .
C6 C 1.3840(4) 0.8636(3) 1.1706(3) 0.0404(7) Uani 1 1 d . . .
H6A H 1.3083 0.9299 1.1365 0.061 Uiso 1 1 calc R . .
H6B H 1.4579 0.8778 1.1078 0.061 Uiso 1 1 calc R . .
H6C H 1.4057 0.8745 1.2475 0.061 Uiso 1 1 calc R . .
N6A N 1.4903(3) 0.1366(3) 1.2016(3) 0.0362(6) Uani 1 1 d . . .
N6 N 1.2895(3) 0.2535(3) 1.5944(2) 0.0372(6) Uani 1 1 d . . .
C7 C 1.0421(3) 0.4369(3) 1.1999(2) 0.0249(5) Uani 1 1 d . . .
C8 C 0.9153(3) 0.4453(3) 1.1512(3) 0.0258(5) Uani 1 1 d . . .
C9 C 0.8241(3) 0.5531(3) 1.0871(3) 0.0295(6) Uani 1 1 d D . .
H9B H 0.843(2) 0.6583(9) 1.063(2) 0.000(5) Uiso 1 1 d D . .
C10 C 0.7128(3) 0.5202(3) 1.0579(3) 0.0331(6) Uani 1 1 d . . .
H10A H 0.6482 0.5909 1.0149 0.040 Uiso 1 1 calc R . .
C11 C 0.6935(3) 0.3869(3) 1.0899(3) 0.0317(6) Uani 1 1 d . . .
H11A H 0.6162 0.3687 1.0685 0.038 Uiso 1 1 calc R . .
C12 C 0.7852(3) 0.2797(3) 1.1526(3) 0.0300(6) Uani 1 1 d . . .
H12A H 0.7724 0.1885 1.1741 0.036 Uiso 1 1 calc R . .
C13 C 0.8965(3) 0.3118(3) 1.1824(2) 0.0253(5) Uani 1 1 d . . .
C14 C 1.0090(3) 0.2250(3) 1.2512(2) 0.0240(5) Uani 1 1 d . . .
C15 C 1.2912(3) -0.0781(3) 1.4830(3) 0.0383(7) Uani 1 1 d . . .
H15A H 1.3630 -0.0592 1.5135 0.046 Uiso 1 1 calc R . .
C16 C 1.2746(3) -0.2103(3) 1.5158(3) 0.0372(7) Uani 1 1 d . . .
H16A H 1.3346 -0.2800 1.5670 0.045 Uiso 1 1 calc R . .
C17 C 1.1707(3) -0.2427(3) 1.4747(3) 0.0299(6) Uani 1 1 d . . .
C18 C 1.0866(3) -0.1342(3) 1.4007(3) 0.0288(6) Uani 1 1 d . . .
H18A H 1.0129 -0.1511 1.3717 0.035 Uiso 1 1 calc R . .
C19 C 1.1086(3) -0.0023(3) 1.3689(3) 0.0263(5) Uani 1 1 d . . .
C20 C 1.1495(3) -0.3863(3) 1.5085(3) 0.0384(7) Uani 1 1 d . . .
H20A H 1.2187 -0.4470 1.5604 0.058 Uiso 1 1 calc R . .
H20B H 1.1506 -0.4076 1.4312 0.058 Uiso 1 1 calc R . .
H20C H 1.0654 -0.3981 1.5559 0.058 Uiso 1 1 calc R . .
C21 C 1.1376(4) 0.0939(4) 1.9609(4) 0.0644(12) Uani 1 1 d . . .
H21C H 1.0914 0.0923 2.0419 0.097 Uiso 1 1 calc R . .
H21B H 1.2269 0.1088 1.9603 0.097 Uiso 1 1 calc R . .
H21A H 1.1387 0.0074 1.9489 0.097 Uiso 1 1 calc R . .

loop_
_atom_site_aniso_label
_atom_site_aniso_U_11
_atom_site_aniso_U_22
_atom_site_aniso_U_33
_atom_site_aniso_U_23
_atom_site_aniso_U_13
_atom_site_aniso_U_12
Cd 0.02405(14) 0.02745(13) 0.03914(14) -0.01087(9) -0.00883(9) -0.00394(8)
O1 0.0394(13) 0.0396(13) 0.0623(16) -0.0204(12) -0.0054(12) -0.0008(10)
N1 0.0251(12) 0.0279(12) 0.0418(13) -0.0151(10) -0.0026(10) -0.0055(9)
C1 0.0257(15) 0.0342(16) 0.0520(18) -0.0147(14) -0.0069(13) -0.0061(12)
O2A 0.0453(14) 0.0411(13) 0.0414(12) -0.0128(10) -0.0112(10) -0.0006(10)
O2 0.0320(13) 0.0643(16) 0.0509(13) -0.0269(12) -0.0070(10) -0.0158(11)
N2 0.0244(12) 0.0225(11) 0.0313(11) -0.0084(9) -0.0065(9) -0.0032(9)
C2 0.0279(16) 0.0364(16) 0.0534(18) -0.0196(14) -0.0018(13) -0.0105(12)
O3A 0.0317(12) 0.0546(14) 0.0520(13) -0.0260(11) -0.0087(10) -0.0030(10)
N3 0.0222(12) 0.0252(11) 0.0319(11) -0.0104(9) -0.0067(9) -0.0031(9)
O3 0.0335(13) 0.0793(19) 0.0479(14) -0.0182(13) 0.0004(11) -0.0021(12)
C3 0.0345(16) 0.0314(15) 0.0331(14) -0.0136(12) 0.0029(12) -0.0115(12)
O4 0.0544(16) 0.0750(18) 0.0422(13) -0.0259(13) -0.0068(11) -0.0222(14)
O4A 0.0347(14) 0.0664(17) 0.093(2) -0.0523(16) 0.0172(14) -0.0179(12)
N4 0.0222(12) 0.0259(11) 0.0310(11) -0.0094(9) -0.0059(9) -0.0040(9)
C4 0.0324(16) 0.0275(14) 0.0306(13) -0.0105(11) -0.0026(11) -0.0051(11)
N5 0.0270(13) 0.0275(12) 0.0357(12) -0.0100(10) -0.0067(10) -0.0046(9)
C5 0.0266(14) 0.0277(13) 0.0273(12) -0.0116(11) 0.0014(10) -0.0079(11)
C6 0.0459(19) 0.0343(16) 0.0453(17) -0.0141(14) -0.0040(15) -0.0143(14)
N6A 0.0338(14) 0.0288(12) 0.0500(15) -0.0166(11) 0.0036(12) -0.0126(11)
N6 0.0365(15) 0.0380(14) 0.0396(14) -0.0142(11) -0.0016(11) -0.0106(11)
C7 0.0234(13) 0.0257(13) 0.0268(12) -0.0109(10) -0.0014(10) -0.0027(10)
C8 0.0223(13) 0.0289(13) 0.0273(12) -0.0098(11) -0.0017(10) -0.0055(10)
C9 0.0249(14) 0.0327(15) 0.0300(13) -0.0097(11) -0.0053(11) -0.0013(11)
C10 0.0254(15) 0.0368(15) 0.0314(14) -0.0065(12) -0.0084(11) 0.0038(12)
C11 0.0211(14) 0.0427(17) 0.0319(14) -0.0103(12) -0.0072(11) -0.0072(12)
C12 0.0282(15) 0.0305(14) 0.0317(14) -0.0081(11) -0.0053(11) -0.0077(11)
C13 0.0231(13) 0.0260(13) 0.0273(12) -0.0090(10) -0.0038(10) -0.0041(10)
C14 0.0186(13) 0.0274(13) 0.0282(12) -0.0108(10) -0.0043(10) -0.0037(10)
C15 0.0340(17) 0.0386(17) 0.0413(16) -0.0080(13) -0.0138(13) -0.0069(13)
C16 0.0348(17) 0.0309(15) 0.0397(16) -0.0039(12) -0.0084(13) -0.0019(12)
C17 0.0305(15) 0.0267(14) 0.0300(13) -0.0082(11) 0.0018(11) -0.0039(11)
C18 0.0262(14) 0.0278(14) 0.0352(14) -0.0131(11) -0.0014(11) -0.0063(11)
C19 0.0223(14) 0.0292(14) 0.0288(13) -0.0113(11) -0.0026(10) -0.0034(10)
C20 0.0457(19) 0.0243(14) 0.0383(16) -0.0053(12) -0.0007(14) -0.0009(13)
C21 0.061(3) 0.038(2) 0.079(3) -0.0059(19) -0.002(2) 0.0011(18)

loop_
_atom_type_symbol
_atom_type_description
_atom_type_scat_dispersion_real
_atom_type_scat_dispersion_imag
_atom_type_scat_source
C C 0.0033 0.0016 'International Tables Vol C Tables 4.2.6.8 and 6.1.1.4'
H H 0.0000 0.0000 'International Tables Vol C Tables 4.2.6.8 and 6.1.1.4'
N N 0.0061 0.0033 'International Tables Vol C Tables 4.2.6.8 and 6.1.1.4'
O O 0.0106 0.0060 'International Tables Vol C Tables 4.2.6.8 and 6.1.1.4'
Cd Cd -0.8075 1.2024 'International Tables Vol C Tables 4.2.6.8 and 6.1.1.4'

loop_
_geom_angle_atom_site_label_1
_geom_angle_atom_site_label_2
_geom_angle_atom_site_label_3
_geom_angle
_geom_angle_site_symmetry_1
_geom_angle_site_symmetry_3
_geom_angle_publ_flag
N3 Cd N5 83.87(9) . . ?
N3 Cd O3A 140.55(8) . . ?
N5 Cd O3A 94.59(9) . . ?
N3 Cd N1 80.52(9) . . ?
N5 Cd N1 164.35(9) . . ?
O3A Cd N1 96.79(9) . . ?
N3 Cd O3 141.69(8) . . ?
N5 Cd O3 106.39(9) . . ?
O3A Cd O3 76.56(8) . . ?
N1 Cd O3 86.73(10) . . ?
N3 Cd O2 92.59(8) . . ?
N5 Cd O2 91.16(9) . . ?
O3A Cd O2 126.86(8) . . ?
N1 Cd O2 90.57(9) . . ?
O3 Cd O2 51.33(8) . . ?
N3 Cd O2A 88.46(8) . . ?
N5 Cd O2A 86.15(8) . . ?
O3A Cd O2A 52.17(8) . . ?
N1 Cd O2A 92.38(8) . . ?
O3 Cd O2A 128.28(8) . . ?
O2 Cd O2A 176.99(7) . . ?
C21 O1 H1B 114(5) . . ?
C5 N1 C1 116.0(3) . . ?
C5 N1 Cd 130.44(19) . . ?
C1 N1 Cd 112.95(19) . . ?
N1 C1 C2 124.6(3) . . ?
N1 C1 H1A 117.7 . . ?
C2 C1 H1A 117.7 . . ?
N6A O2A Cd 89.01(17) . . ?
N6 O2 Cd 93.94(18) . . ?
C7 N2 C5 131.0(2) . . ?
C7 N2 H2A 117(3) . . ?
C5 N2 H2A 112(3) . . ?
C1 C2 C3 119.1(3) . . ?
C1 C2 H2B 120.5 . . ?
C3 C2 H2B 120.5 . . ?
N6A O3A Cd 101.54(17) . . ?
C7 N3 C14 107.9(2) . . ?
C7 N3 Cd 128.77(19) . . ?
C14 N3 Cd 123.35(17) . . ?
N6 O3 Cd 97.36(19) . . ?
C4 C3 C2 116.8(3) . . ?
C4 C3 C6 123.2(3) . . ?
C2 C3 C6 120.1(3) . . ?
C14 N4 C19 129.7(2) . . ?
C3 C4 C5 120.6(3) . . ?
C3 C4 H4B 119.7 . . ?
C5 C4 H4B 119.7 . . ?
C15 N5 C19 117.2(3) . . ?
C15 N5 Cd 114.8(2) . . ?
C19 N5 Cd 127.57(19) . . ?
N1 C5 C4 122.9(3) . . ?
N1 C5 N2 120.3(2) . . ?
C4 C5 N2 116.8(2) . . ?
C3 C6 H6A 109.5 . . ?
C3 C6 H6B 109.5 . . ?
H6A C6 H6B 109.5 . . ?
C3 C6 H6C 109.5 . . ?
H6A C6 H6C 109.5 . . ?
H6B C6 H6C 109.5 . . ?
O4A N6A O2A 122.4(3) . . ?
O4A N6A O3A 120.5(3) . . ?
O2A N6A O3A 117.0(2) . . ?
O4 N6 O2 120.5(3) . . ?
O4 N6 O3 122.1(3) . . ?
O2 N6 O3 117.4(3) . . ?
N3 C7 N2 127.3(3) . . ?
N3 C7 C8 111.6(2) . . ?
N2 C7 C8 121.1(2) . . ?
C13 C8 C9 121.5(3) . . ?
C13 C8 C7 105.1(2) . . ?
C9 C8 C7 133.4(3) . . ?
C10 C9 C8 116.6(3) . . ?
C10 C9 H9B 124.0(12) . . ?
C8 C9 H9B 119.4(12) . . ?
C11 C10 C9 121.9(3) . . ?
C11 C10 H10A 119.1 . . ?
C9 C10 H10A 119.1 . . ?
C10 C11 C12 121.4(3) . . ?
C10 C11 H11A 119.3 . . ?
C12 C11 H11A 119.3 . . ?
C11 C12 C13 117.1(3) . . ?
C11 C12 H12A 121.4 . . ?
C13 C12 H12A 121.4 . . ?
C12 C13 C8 121.5(3) . . ?
C12 C13 C14 131.2(3) . . ?
C8 C13 C14 107.2(2) . . ?
N4 C14 N3 131.0(2) . . ?
N4 C14 C13 120.8(2) . . ?
N3 C14 C13 108.2(2) . . ?
N5 C15 C16 123.7(3) . . ?
N5 C15 H15A 118.1 . . ?
C16 C15 H15A 118.1 . . ?
C15 C16 C17 120.3(3) . . ?
C15 C16 H16A 119.9 . . ?
C17 C16 H16A 119.9 . . ?
C16 C17 C18 116.2(3) . . ?
C16 C17 C20 121.8(3) . . ?
C18 C17 C20 122.0(3) . . ?
C19 C18 C17 121.3(3) . . ?
C19 C18 H18A 119.4 . . ?
C17 C18 H18A 119.4 . . ?
N5 C19 C18 121.4(3) . . ?
N5 C19 N4 123.6(2) . . ?
C18 C19 N4 115.0(3) . . ?
C17 C20 H20A 109.5 . . ?
C17 C20 H20B 109.5 . . ?
H20A C20 H20B 109.5 . . ?
C17 C20 H20C 109.5 . . ?
H20A C20 H20C 109.5 . . ?
H20B C20 H20C 109.5 . . ?
O1 C21 H21C 109.5 . . ?
O1 C21 H21B 109.5 . . ?
H21C C21 H21B 109.5 . . ?
O1 C21 H21A 109.5 . . ?
H21C C21 H21A 109.5 . . ?
H21B C21 H21A 109.5 . . ?

loop_
_geom_bond_atom_site_label_1
_geom_bond_atom_site_label_2
_geom_bond_distance
_geom_bond_site_symmetry_2
_geom_bond_publ_flag
Cd N3 2.234(2) . ?
Cd N5 2.282(2) . ?
Cd O3A 2.301(2) . ?
Cd N1 2.323(2) . ?
Cd O3 2.430(3) . ?
Cd O2 2.502(3) . ?
Cd O2A 2.583(2) . ?
O1 C21 1.412(5) . ?
O1 H1B 0.850(2) . ?
N1 C5 1.335(4) . ?
N1 C1 1.360(4) . ?
C1 C2 1.362(4) . ?
C1 H1A 0.9500 . ?
O2A N6A 1.252(4) . ?
O2 N6 1.249(4) . ?
N2 C7 1.344(4) . ?
N2 C5 1.412(4) . ?
N2 H2A 0.96(5) . ?
C2 C3 1.401(4) . ?
C2 H2B 0.9500 . ?
O3A N6A 1.284(3) . ?
N3 C7 1.331(3) . ?
N3 C14 1.410(3) . ?
O3 N6 1.252(4) . ?
C3 C4 1.381(4) . ?
C3 C6 1.503(4) . ?
O4 N6 1.235(3) . ?
O4A N6A 1.225(3) . ?
N4 C14 1.280(3) . ?
N4 C19 1.404(3) . ?
C4 C5 1.387(4) . ?
C4 H4B 0.9500 . ?
N5 C15 1.347(4) . ?
N5 C19 1.357(4) . ?
C6 H6A 0.9800 . ?
C6 H6B 0.9800 . ?
C6 H6C 0.9800 . ?
C7 C8 1.483(4) . ?
C8 C13 1.392(4) . ?
C8 C9 1.396(4) . ?
C9 C10 1.393(4) . ?
C9 H9B 1.111(2) . ?
C10 C11 1.390(5) . ?
C10 H10A 0.9500 . ?
C11 C12 1.391(4) . ?
C11 H11A 0.9500 . ?
C12 C13 1.392(4) . ?
C12 H12A 0.9500 . ?
C13 C14 1.477(4) . ?
C15 C16 1.369(5) . ?
C15 H15A 0.9500 . ?
C16 C17 1.386(5) . ?
C16 H16A 0.9500 . ?
C17 C18 1.397(4) . ?
C17 C20 1.499(4) . ?
C18 C19 1.384(4) . ?
C18 H18A 0.9500 . ?
C20 H20A 0.9800 . ?
C20 H20B 0.9800 . ?
C20 H20C 0.9800 . ?
C21 H21C 0.9800 . ?
C21 H21B 0.9800 . ?
C21 H21A 0.9800 . ?

loop_
_geom_hbond_atom_site_label_D
_geom_hbond_atom_site_label_H
_geom_hbond_atom_site_label_A
_geom_hbond_distance_DH
_geom_hbond_distance_HA
_geom_hbond_distance_DA
_geom_hbond_angle_DHA
_geom_hbond_site_symmetry_A
O1 H1B O4 0.850(2) 2.05(3) 2.816(4) 149(6) .
O1 H1B O2 0.850(2) 2.63(3) 3.429(4) 158(6) .
O1 H1B N6 0.850(2) 2.652(13) 3.493(4) 170(6) .
N2 H2A O1 0.96(5) 1.91(5) 2.830(3) 162(4) 2_768
